data_7056552
loop_
_publ_author_name
'Veronese, Lorenzo'
'Quartapelle Procopio, Elsa'
'Maggioni, Daniela'
'Mercandelli, Pierluigi'
'Panigati, Monica'

_publ_section_title
;
 Dinuclear Rhenium pyridazine complexes containing bridging chalcogenide
 anions: synthesis, characterization and computational study
;
_journal_name_full 'New J. Chem.'
_journal_paper_doi 10.1039/C7NJ02548C
_journal_year 2017
_chemical_formula_moiety 'C22 H14 N2 O6 Re2 Se2, 0.0365(C1 H2 Cl2)'
_chemical_formula_sum 'C22.0365 H14.073 Cl0.073 N2 O6 Re2 Se2'
_chemical_formula_weight 935.77
_chemical_name_systematic
'hexacarbonylbis(\m-benzeneselenolato)(\m-pyridazine-\kN1:\kN2)dirhenium0.5(dichloromethane solvate)'
_space_group_crystal_system monoclinic
_space_group_IT_number 14
_space_group_name_Hall '-P 2yn'
_space_group_name_H-M_alt 'P 1 21/n 1'
_symmetry_space_group_name_Hall '-P 2yn'
_symmetry_space_group_name_H-M 'P 1 21/n 1'
_atom_sites_solution_hydrogens geom
_atom_sites_solution_primary direct
_atom_sites_solution_secondary difmap
_audit_creation_method SHELXL-2014/7
_audit_update_record
;
2017-02-22 deposited with the CCDC.
2017-08-23 downloaded from the CCDC.
;
_cell_angle_alpha 90
_cell_angle_beta 94.0070(10)
_cell_angle_gamma 90
_cell_formula_units_Z 4
_cell_length_a 11.6624(8)
_cell_length_b 18.0556(13)
_cell_length_c 11.5828(8)
_cell_measurement_reflns_used 9957
_cell_measurement_temperature 150(2)
_cell_measurement_theta_max 29.48
_cell_measurement_theta_min 2.40
_cell_volume 2433.0(3)
_computing_structure_refinement
;
SHELX-2014/7: Sheldrick, G. M.
Acta Crystallogr., Sect. C: Struct. Chem. 71, 2015, 3-8.
;
_computing_structure_solution
;
SIR2014: Burla, M. C.; Caliandro, R.; Carrozzini, B.; Cascarano, G. L.;
Cuocci, C.; Giacovazzo, C.; Mallamo, M.; Mazzone, A.; Polidori, G.
J. Appl. Crystallogr. 48, 2015, 306-309.
;
_diffrn_ambient_temperature 150(2)
_diffrn_detector_area_resol_mean 8.3
_diffrn_measured_fraction_theta_full 1.000
_diffrn_measured_fraction_theta_max 0.942
_diffrn_measurement_details
;
A full sphere of reciprocal space was scanned by 0.5\% \w steps, collecting
2160 frames each at 15 s exposure keeping the detector at 6.0 cm from the
sample. Intensity decay was monitored by recollecting the initial 50 frames
at the end of data collection and analysing the duplicate reflections.
;
_diffrn_measurement_device_type 'Brucker APEX II'
_diffrn_measurement_method '\w scans'
_diffrn_radiation_type MoK\a
_diffrn_radiation_wavelength 0.71073
_diffrn_reflns_av_R_equivalents 0.0313
_diffrn_reflns_av_unetI/netI 0.0212
_diffrn_reflns_Laue_measured_fraction_full 1.000
_diffrn_reflns_Laue_measured_fraction_max 0.942
_diffrn_reflns_limit_h_max 16
_diffrn_reflns_limit_h_min -16
_diffrn_reflns_limit_k_max 25
_diffrn_reflns_limit_k_min -25
_diffrn_reflns_limit_l_max 15
_diffrn_reflns_limit_l_min -16
_diffrn_reflns_number 46670
_diffrn_reflns_point_group_measured_fraction_full 1.000
_diffrn_reflns_point_group_measured_fraction_max 0.942
_diffrn_reflns_theta_full 25.242
_diffrn_reflns_theta_max 29.607
_diffrn_reflns_theta_min 2.082
_exptl_absorpt_coefficient_mu 12.982
_exptl_absorpt_correction_T_max 0.593
_exptl_absorpt_correction_T_min 0.420
_exptl_absorpt_correction_type empirical
_exptl_absorpt_process_details
;
SADABS-2012/1: Bruker AXS Inc., Madison, Wisconsin, USA.
Reflections employed for parameter determination: 31565
Maximum odd and even orders for spherical harmonics: 3 and 6
Effective data to parameter ratio: 12.0
;
_exptl_crystal_colour orange
_exptl_crystal_density_diffrn 2.555
_exptl_crystal_description polyhedral
_exptl_crystal_F_000 1710
_exptl_crystal_preparation
;
Crystals were obtained by slow diffusion of n-hexane in a dichloromethane
solution at 248 K.
;
_exptl_crystal_size_max 0.105
_exptl_crystal_size_mid 0.055
_exptl_crystal_size_min 0.045
_refine_diff_density_max 2.547
_refine_diff_density_min -1.453
_refine_diff_density_rms 0.142
_refine_ls_extinction_method none
_refine_ls_goodness_of_fit_ref 1.032
_refine_ls_hydrogen_treatment constr
_refine_ls_matrix_type full
_refine_ls_number_parameters 315
_refine_ls_number_reflns 6433
_refine_ls_number_restraints 1
_refine_ls_restrained_S_all 1.032
_refine_ls_R_factor_all 0.0308
_refine_ls_R_factor_gt 0.0205
_refine_ls_shift/su_max 0.001
_refine_ls_shift/su_mean 0.000
_refine_ls_structure_factor_coef Fsqd
_refine_ls_weighting_details 'w=1/[\s^2^(Fo^2^)+(0.0189P)^2^+3.4619P] where P=(Fo^2^+2Fc^2^)/3'
_refine_ls_weighting_scheme calc
_refine_ls_wR_factor_gt 0.0398
_refine_ls_wR_factor_ref 0.0427
_reflns_Friedel_coverage 0.000
_reflns_number_gt 5453
_reflns_number_total 6433
_reflns_threshold_expression 'I > 2\s(I)'
_cod_data_source_file c7nj02548c3.cif
_cod_data_source_block 3a
_cod_database_code 7056552
_shelx_shelxl_version_number 2014/7
_shelx_space_group_comment
;
The symmetry employed for this shelxl refinement is uniquely defined
by the following loop, which should always be used as a source of
symmetry information in preference to the above space-group names.
They are only intended as comments.
;
_shelx_estimated_absorpt_t_min 0.343
_shelx_estimated_absorpt_t_max 0.593

loop_
_space_group_symop_operation_xyz
'x, y, z'
'-x+1/2, y+1/2, -z+1/2'
'-x, -y, -z'
'x-1/2, -y-1/2, z-1/2'

loop_
_atom_site_label
_atom_site_type_symbol
_atom_site_fract_x
_atom_site_fract_y
_atom_site_fract_z
_atom_site_U_iso_or_equiv
_atom_site_adp_type
_atom_site_occupancy
_atom_site_site_symmetry_order
_atom_site_calc_flag
_atom_site_refinement_flags_posn
_atom_site_refinement_flags_adp
_atom_site_refinement_flags_occupancy
C1 C 0.6379(3) 0.05740(19) 0.1182(3) 0.0231(7) Uani 1 1 d . . .
C2 C 0.7838(3) 0.05165(18) 0.3041(3) 0.0218(7) Uani 1 1 d . . .
C3 C 0.5591(3) 0.0193(2) 0.3282(3) 0.0236(7) Uani 1 1 d . . .
C4 C 0.4895(3) 0.35080(19) 0.1745(3) 0.0237(7) Uani 1 1 d . . .
C5 C 0.6210(3) 0.3775(2) 0.3702(3) 0.0260(7) Uani 1 1 d . . .
C6 C 0.4092(3) 0.3234(2) 0.3814(3) 0.0289(8) Uani 1 1 d . . .
C7 C 0.6181(3) 0.2556(2) 0.5608(3) 0.0273(8) Uani 1 1 d . . .
H1 H 0.5946 0.3056 0.5690 0.033 Uiso 1 1 calc R U .
C8 C 0.6600(3) 0.2180(2) 0.6588(3) 0.0297(8) Uani 1 1 d . . .
H2 H 0.6670 0.2416 0.7323 0.036 Uiso 1 1 calc R U .
C9 C 0.6909(3) 0.1456(2) 0.6463(3) 0.0268(8) Uani 1 1 d . . .
H3 H 0.7169 0.1164 0.7111 0.032 Uiso 1 1 calc R U .
C10 C 0.6827(3) 0.1167(2) 0.5353(3) 0.0232(7) Uani 1 1 d . . .
H4 H 0.7063 0.0669 0.5252 0.028 Uiso 1 1 calc R U .
C11 C 0.8498(3) 0.26286(19) 0.2940(3) 0.0200(7) Uani 1 1 d . . .
C12 C 0.8770(3) 0.3379(2) 0.2958(3) 0.0252(7) Uani 1 1 d . . .
H5 H 0.8284 0.3722 0.2541 0.030 Uiso 1 1 calc R U .
C13 C 0.9749(3) 0.3624(2) 0.3585(3) 0.0254(7) Uani 1 1 d . . .
H6 H 0.9924 0.4138 0.3609 0.030 Uiso 1 1 calc R U .
C14 C 1.0473(3) 0.3127(2) 0.4176(3) 0.0234(7) Uani 1 1 d . . .
H7 H 1.1147 0.3297 0.4602 0.028 Uiso 1 1 calc R U .
C15 C 1.0212(3) 0.2384(2) 0.4144(3) 0.0273(8) Uani 1 1 d . . .
H8 H 1.0712 0.2041 0.4546 0.033 Uiso 1 1 calc R U .
C16 C 0.9225(3) 0.2132(2) 0.3528(3) 0.0274(8) Uani 1 1 d . . .
H9 H 0.9051 0.1618 0.3510 0.033 Uiso 1 1 calc R U .
C17 C 0.3343(3) 0.12774(18) 0.2981(3) 0.0203(7) Uani 1 1 d . . .
C18 C 0.3269(3) 0.13570(19) 0.4163(3) 0.0236(7) Uani 1 1 d . . .
H10 H 0.3810 0.1657 0.4599 0.028 Uiso 1 1 calc R U .
C19 C 0.2405(3) 0.09986(19) 0.4708(3) 0.0271(8) Uani 1 1 d . . .
H11 H 0.2358 0.1053 0.5519 0.032 Uiso 1 1 calc R U .
C20 C 0.1610(3) 0.0563(2) 0.4082(3) 0.0278(8) Uani 1 1 d . . .
H12 H 0.1017 0.0322 0.4460 0.033 Uiso 1 1 calc R U .
C21 C 0.1683(3) 0.0481(2) 0.2905(4) 0.0321(9) Uani 1 1 d . . .
H13 H 0.1138 0.0181 0.2473 0.039 Uiso 1 1 calc R U .
C22 C 0.2545(3) 0.08329(19) 0.2350(3) 0.0264(8) Uani 1 1 d . . .
H14 H 0.2593 0.0772 0.1540 0.032 Uiso 1 1 calc R U .
N1 N 0.6436(2) 0.15470(15) 0.4414(2) 0.0195(6) Uani 1 1 d . . .
N2 N 0.6089(2) 0.22562(15) 0.4551(2) 0.0206(6) Uani 1 1 d . . .
O1 O 0.6362(2) 0.02949(14) 0.0288(2) 0.0311(6) Uani 1 1 d . . .
O2 O 0.8665(2) 0.01760(14) 0.3231(2) 0.0314(6) Uani 1 1 d . . .
O3 O 0.5103(2) -0.02870(14) 0.3663(2) 0.0326(6) Uani 1 1 d . . .
O4 O 0.4577(2) 0.38752(14) 0.0976(2) 0.0304(6) Uani 1 1 d . . .
O5 O 0.6630(3) 0.42910(16) 0.4126(3) 0.0432(7) Uani 1 1 d . . .
O6 O 0.3308(2) 0.34386(18) 0.4266(3) 0.0468(8) Uani 1 1 d . . .
Se1 Se 0.71321(3) 0.23205(2) 0.20128(3) 0.01968(7) Uani 1 1 d . . .
Se2 Se 0.45015(3) 0.17330(2) 0.21030(3) 0.02088(7) Uani 1 1 d . . .
Re1 Re 0.64089(2) 0.10201(2) 0.26952(2) 0.01801(4) Uani 1 1 d . . .
Re2 Re 0.54199(2) 0.29217(2) 0.30584(2) 0.01996(4) Uani 1 1 d . . .
C23 C 0.464(12) 0.490(4) 0.461(8) 0.062(7) Uiso 0.036(2) 1 d D U P
H15 H 0.3810 0.5027 0.4530 0.074 Uiso 0.036(2) 1 calc R U P
H16 H 0.4759 0.4561 0.3957 0.074 Uiso 0.036(2) 1 calc R U P
Cl1 Cl 0.4725(17) 0.4347(11) 0.5723(17) 0.062(7) Uiso 0.073(5) 1 d D U P

loop_
_atom_site_aniso_label
_atom_site_aniso_U_11
_atom_site_aniso_U_22
_atom_site_aniso_U_33
_atom_site_aniso_U_23
_atom_site_aniso_U_13
_atom_site_aniso_U_12
C1 0.0191(16) 0.0211(17) 0.0288(19) 0.0054(14) -0.0020(14) 0.0014(13)
C2 0.0247(17) 0.0186(16) 0.0219(17) -0.0014(13) 0.0004(13) -0.0043(13)
C3 0.0221(17) 0.0219(18) 0.0266(18) -0.0043(14) 0.0000(14) -0.0012(14)
C4 0.0174(16) 0.0210(17) 0.033(2) -0.0025(15) 0.0030(14) -0.0002(13)
C5 0.0263(18) 0.0242(18) 0.0269(19) 0.0037(15) -0.0020(14) -0.0018(14)
C6 0.0222(18) 0.0278(19) 0.036(2) 0.0062(16) 0.0017(15) 0.0016(15)
C7 0.032(2) 0.0214(18) 0.0282(19) -0.0026(15) 0.0030(15) -0.0032(15)
C8 0.034(2) 0.032(2) 0.0230(18) 0.0001(15) 0.0011(15) -0.0086(16)
C9 0.0252(18) 0.031(2) 0.0237(18) 0.0076(15) -0.0019(14) -0.0068(15)
C10 0.0187(16) 0.0231(18) 0.0276(18) 0.0030(14) 0.0014(13) -0.0029(13)
C11 0.0157(15) 0.0225(17) 0.0217(16) 0.0023(13) 0.0007(12) -0.0022(13)
C12 0.0204(17) 0.0236(18) 0.0306(19) 0.0050(15) -0.0053(14) -0.0008(14)
C13 0.0248(18) 0.0192(17) 0.0318(19) 0.0009(14) 0.0000(15) -0.0037(14)
C14 0.0171(16) 0.0297(19) 0.0232(17) -0.0037(14) -0.0006(13) -0.0043(14)
C15 0.0198(17) 0.0256(19) 0.035(2) 0.0044(16) -0.0064(15) 0.0024(14)
C16 0.0225(18) 0.0195(17) 0.040(2) 0.0025(15) -0.0036(15) -0.0033(14)
C17 0.0155(15) 0.0136(15) 0.0316(18) 0.0038(13) -0.0005(13) -0.0018(12)
C18 0.0205(16) 0.0218(17) 0.0282(18) -0.0016(14) -0.0003(14) -0.0014(13)
C19 0.0275(18) 0.0224(18) 0.0318(19) 0.0016(15) 0.0062(15) 0.0026(14)
C20 0.0222(18) 0.0212(18) 0.041(2) 0.0036(16) 0.0077(15) -0.0016(14)
C21 0.0246(18) 0.028(2) 0.044(2) -0.0006(17) -0.0008(16) -0.0093(15)
C22 0.0252(18) 0.0235(18) 0.0299(19) -0.0016(15) -0.0018(15) -0.0048(14)
N1 0.0155(13) 0.0179(14) 0.0248(15) -0.0003(11) -0.0004(11) -0.0029(10)
N2 0.0166(13) 0.0195(14) 0.0256(15) 0.0007(11) 0.0009(11) -0.0025(11)
O1 0.0385(15) 0.0266(14) 0.0271(14) -0.0015(11) -0.0041(11) 0.0057(11)
O2 0.0237(13) 0.0300(14) 0.0399(16) 0.0005(12) -0.0020(11) 0.0044(11)
O3 0.0368(15) 0.0230(13) 0.0385(15) 0.0023(11) 0.0070(12) -0.0104(11)
O4 0.0299(14) 0.0266(14) 0.0340(15) 0.0088(11) -0.0019(11) 0.0044(11)
O5 0.0505(19) 0.0305(16) 0.0473(18) -0.0023(14) -0.0062(14) -0.0172(14)
O6 0.0293(15) 0.057(2) 0.056(2) 0.0011(16) 0.0143(14) 0.0097(14)
Se1 0.01654(15) 0.02044(16) 0.02168(16) 0.00299(13) -0.00149(12) -0.00334(12)
Se2 0.01618(15) 0.02174(17) 0.02432(17) 0.00312(13) -0.00141(12) -0.00347(12)
Re1 0.01605(6) 0.01673(6) 0.02101(7) 0.00089(5) -0.00049(5) -0.00238(5)
Re2 0.01562(6) 0.01813(7) 0.02585(7) 0.00335(5) -0.00062(5) -0.00153(5)

loop_
_atom_type_symbol
_atom_type_description
_atom_type_scat_dispersion_real
_atom_type_scat_dispersion_imag
_atom_type_scat_source
C C 0.0033 0.0016 'International Tables Vol C Tables 4.2.6.8 and 6.1.1.4'
H H 0.0000 0.0000 'International Tables Vol C Tables 4.2.6.8 and 6.1.1.4'
N N 0.0061 0.0033 'International Tables Vol C Tables 4.2.6.8 and 6.1.1.4'
O O 0.0106 0.0060 'International Tables Vol C Tables 4.2.6.8 and 6.1.1.4'
Cl Cl 0.1484 0.1585 'International Tables Vol C Tables 4.2.6.8 and 6.1.1.4'
Se Se -0.0929 2.2259 'International Tables Vol C Tables 4.2.6.8 and 6.1.1.4'
Re Re -1.0185 7.2310 'International Tables Vol C Tables 4.2.6.8 and 6.1.1.4'

loop_
_geom_angle_atom_site_label_1
_geom_angle_atom_site_label_2
_geom_angle_atom_site_label_3
_geom_angle
_geom_angle_site_symmetry_1
_geom_angle_site_symmetry_3
O1 C1 Re1 178.7(3) . .
O2 C2 Re1 176.1(3) . .
O3 C3 Re1 177.8(3) . .
O4 C4 Re2 178.2(3) . .
O5 C5 Re2 176.1(3) . .
O6 C6 Re2 178.3(4) . .
N2 C7 C8 123.7(3) . .
N2 C7 H1 118.1 . .
C8 C7 H1 118.1 . .
C9 C8 C7 117.6(3) . .
C9 C8 H2 121.2 . .
C7 C8 H2 121.2 . .
C8 C9 C10 117.3(3) . .
C8 C9 H3 121.4 . .
C10 C9 H3 121.4 . .
N1 C10 C9 123.9(3) . .
N1 C10 H4 118.0 . .
C9 C10 H4 118.0 . .
C16 C11 C12 119.5(3) . .
C16 C11 Se1 122.6(3) . .
C12 C11 Se1 117.8(2) . .
C13 C12 C11 120.0(3) . .
C13 C12 H5 120.0 . .
C11 C12 H5 120.0 . .
C14 C13 C12 120.4(3) . .
C14 C13 H6 119.8 . .
C12 C13 H6 119.8 . .
C15 C14 C13 119.6(3) . .
C15 C14 H7 120.2 . .
C13 C14 H7 120.2 . .
C14 C15 C16 120.5(3) . .
C14 C15 H8 119.7 . .
C16 C15 H8 119.7 . .
C11 C16 C15 119.9(3) . .
C11 C16 H9 120.0 . .
C15 C16 H9 120.0 . .
C18 C17 C22 119.5(3) . .
C18 C17 Se2 124.8(2) . .
C22 C17 Se2 115.7(3) . .
C17 C18 C19 119.9(3) . .
C17 C18 H10 120.0 . .
C19 C18 H10 120.0 . .
C20 C19 C18 120.6(3) . .
C20 C19 H11 119.7 . .
C18 C19 H11 119.7 . .
C21 C20 C19 119.6(3) . .
C21 C20 H12 120.2 . .
C19 C20 H12 120.2 . .
C20 C21 C22 120.4(4) . .
C20 C21 H13 119.8 . .
C22 C21 H13 119.8 . .
C21 C22 C17 120.0(4) . .
C21 C22 H14 120.0 . .
C17 C22 H14 120.0 . .
C10 N1 N2 118.5(3) . .
C10 N1 Re1 119.7(2) . .
N2 N1 Re1 121.9(2) . .
C7 N2 N1 119.0(3) . .
C7 N2 Re2 120.0(2) . .
N1 N2 Re2 121.0(2) . .
C11 Se1 Re1 110.94(10) . .
C11 Se1 Re2 104.26(10) . .
Re1 Se1 Re2 87.740(11) . .
C17 Se2 Re2 114.12(10) . .
C17 Se2 Re1 105.39(9) . .
Re2 Se2 Re1 88.696(11) . .
C2 Re1 C3 90.19(14) . .
C2 Re1 C1 87.25(14) . .
C3 Re1 C1 91.09(14) . .
C2 Re1 N1 93.37(12) . .
C3 Re1 N1 89.56(12) . .
C1 Re1 N1 179.11(12) . .
C2 Re1 Se2 176.54(10) . .
C3 Re1 Se2 92.35(10) . .
C1 Re1 Se2 90.35(10) . .
N1 Re1 Se2 89.01(7) . .
C2 Re1 Se1 101.17(10) . .
C3 Re1 Se1 167.38(10) . .
C1 Re1 Se1 94.89(10) . .
N1 Re1 Se1 84.35(7) . .
Se2 Re1 Se1 76.548(11) . .
C6 Re2 C4 88.64(15) . .
C6 Re2 C5 88.16(16) . .
C4 Re2 C5 89.03(15) . .
C6 Re2 N2 93.18(13) . .
C4 Re2 N2 177.87(12) . .
C5 Re2 N2 89.94(13) . .
C6 Re2 Se2 96.58(12) . .
C4 Re2 Se2 91.08(10) . .
C5 Re2 Se2 175.26(11) . .
N2 Re2 Se2 89.80(7) . .
C6 Re2 Se1 172.66(11) . .
C4 Re2 Se1 94.19(10) . .
C5 Re2 Se1 98.65(11) . .
N2 Re2 Se1 84.13(7) . .
Se2 Re2 Se1 76.617(12) . .
Cl1 C23 Cl1 135(8) . 3_666
Cl1 C23 H15 103.5 . .
Cl1 C23 H15 103.5 3_666 .
Cl1 C23 H16 103.5 . .
Cl1 C23 H16 103.5 3_666 .
H15 C23 H16 105.3 . .
C23 Cl1 C23 45(8) . 3_666

loop_
_geom_bond_atom_site_label_1
_geom_bond_atom_site_label_2
_geom_bond_distance
_geom_bond_site_symmetry_2
C1 O1 1.150(4) .
C1 Re1 1.927(4) .
C2 O2 1.152(4) .
C2 Re1 1.916(3) .
C3 O3 1.142(4) .
C3 Re1 1.922(4) .
C4 O4 1.151(4) .
C4 Re2 1.918(4) .
C5 O5 1.147(4) .
C5 Re2 1.919(4) .
C6 O6 1.146(4) .
C6 Re2 1.916(4) .
C7 N2 1.336(5) .
C7 C8 1.383(5) .
C7 H1 0.9500 .
C8 C9 1.365(5) .
C8 H2 0.9500 .
C9 C10 1.385(5) .
C9 H3 0.9500 .
C10 N1 1.340(4) .
C10 H4 0.9500 .
C11 C16 1.381(5) .
C11 C12 1.391(5) .
C11 Se1 1.939(3) .
C12 C13 1.382(5) .
C12 H5 0.9500 .
C13 C14 1.381(5) .
C13 H6 0.9500 .
C14 C15 1.376(5) .
C14 H7 0.9500 .
C15 C16 1.388(5) .
C15 H8 0.9500 .
C16 H9 0.9500 .
C17 C18 1.385(5) .
C17 C22 1.396(5) .
C17 Se2 1.931(3) .
C18 C19 1.387(5) .
C18 H10 0.9500 .
C19 C20 1.381(5) .
C19 H11 0.9500 .
C20 C21 1.380(5) .
C20 H12 0.9500 .
C21 C22 1.385(5) .
C21 H13 0.9500 .
C22 H14 0.9500 .
N1 N2 1.355(4) .
N1 Re1 2.204(3) .
N2 Re2 2.203(3) .
Se1 Re1 2.6348(4) .
Se1 Re2 2.6401(4) .
Se2 Re2 2.6101(4) .
Se2 Re1 2.6196(4) .
C23 Cl1 1.62(5) .
C23 Cl1 1.62(5) 3_666
C23 H15 0.9900 .
C23 H16 0.9900 .
Cl1 C23 1.62(5) 3_666

loop_
_geom_torsion_atom_site_label_1
_geom_torsion_atom_site_label_2
_geom_torsion_atom_site_label_3
_geom_torsion_atom_site_label_4
_geom_torsion
_geom_torsion_site_symmetry_1
_geom_torsion_site_symmetry_4
N2 C7 C8 C9 -1.6(6) . .
C7 C8 C9 C10 2.9(5) . .
C8 C9 C10 N1 -2.0(5) . .
C16 C11 C12 C13 -1.5(5) . .
Se1 C11 C12 C13 -178.6(3) . .
C11 C12 C13 C14 1.3(5) . .
C12 C13 C14 C15 -0.4(5) . .
C13 C14 C15 C16 -0.4(6) . .
C12 C11 C16 C15 0.8(5) . .
Se1 C11 C16 C15 177.7(3) . .
C14 C15 C16 C11 0.1(6) . .
C22 C17 C18 C19 -0.2(5) . .
Se2 C17 C18 C19 -179.5(3) . .
C17 C18 C19 C20 -0.3(5) . .
C18 C19 C20 C21 0.4(5) . .
C19 C20 C21 C22 -0.1(6) . .
C20 C21 C22 C17 -0.4(6) . .
C18 C17 C22 C21 0.5(5) . .
Se2 C17 C22 C21 179.8(3) . .
C9 C10 N1 N2 -0.5(5) . .
C9 C10 N1 Re1 178.1(3) . .
C8 C7 N2 N1 -0.9(5) . .
C8 C7 N2 Re2 -179.5(3) . .
C10 N1 N2 C7 1.9(4) . .
Re1 N1 N2 C7 -176.6(2) . .
C10 N1 N2 Re2 -179.5(2) . .
Re1 N1 N2 Re2 2.0(3) . .
Cl1 C23 Cl1 C23 0.00(3) 3_666 3_666
